data_2201093
loop_
_publ_author_name
'A. Jeyabharathi'
'M. N. Ponnuswamy'
'A. Amal Raj'
'R. Raghunathan'
'Hoong-Kun Fun'

_publ_section_title
5-Benzoyl-1-cyclohexyl-3-(<i>m</i>-nitrophenyl)-2-phenylpyrrolidine-spiro-4,2'-(6'-methoxy-1'-tetralone)
_journal_issue 6
_journal_name_full 'Acta Crystallographica Section E'
_journal_page_first o685
_journal_page_last o686
_journal_paper_doi 10.1107/S1600536802007791
_journal_volume 58
_journal_year 2002
_chemical_formula_iupac 'C39 H38 N2 O5'
_chemical_formula_moiety 'C39 H38 N2 O5'
_chemical_formula_sum 'C39 H38 N2 O5'
_chemical_formula_weight 614.71
_chemical_name_systematic
;
 ?
;
_space_group_IT_number 2
_symmetry_cell_setting triclinic
_symmetry_space_group_name_Hall '-P 1'
_symmetry_space_group_name_H-M 'P -1'
_atom_sites_solution_hydrogens geom
_atom_sites_solution_primary direct
_atom_sites_solution_secondary difmap
_audit_creation_method SHELXL-97
_cell_angle_alpha 102.453(2)
_cell_angle_beta 96.412(2)
_cell_angle_gamma 109.7750(10)
_cell_formula_units_Z 2
_cell_length_a 11.22840(10)
_cell_length_b 12.6346(4)
_cell_length_c 12.9056(3)
_cell_measurement_reflns_used 3239
_cell_measurement_temperature 293(2)
_cell_measurement_theta_max 28.36
_cell_measurement_theta_min 2.73
_cell_volume 1648.06(7)
_computing_cell_refinement 'SAINT (Siemens, 1996)'
_computing_data_collection 'SMART (Siemens, 1996)'
_computing_data_reduction SAINT
_computing_molecular_graphics 'SHELXTL (Siemens, 1996)'
_computing_publication_material
;
PARST (Nardelli, 1995) and PLATON (Spek, 1990)
;
_computing_structure_refinement 'SHELXL97 (Sheldrick, 1997)'
_computing_structure_solution 'SHELXS97 (Sheldrick, 1997)'
_diffrn_ambient_temperature 293(2)
_diffrn_detector_area_resol_mean 8.33
_diffrn_measured_fraction_theta_full 0.972
_diffrn_measured_fraction_theta_max 0.972
_diffrn_measurement_device_type
;
Siemens SMART CCD area-detector
;
_diffrn_measurement_method \w
_diffrn_radiation_monochromator graphite
_diffrn_radiation_source 'fine-focus sealed tube'
_diffrn_radiation_type MoK\a
_diffrn_radiation_wavelength 0.71073
_diffrn_reflns_av_R_equivalents 0.0585
_diffrn_reflns_av_sigmaI/netI 0.1226
_diffrn_reflns_limit_h_max 12
_diffrn_reflns_limit_h_min -13
_diffrn_reflns_limit_k_max 15
_diffrn_reflns_limit_k_min -14
_diffrn_reflns_limit_l_max 14
_diffrn_reflns_limit_l_min -15
_diffrn_reflns_number 9073
_diffrn_reflns_theta_full 25.00
_diffrn_reflns_theta_max 25.00
_diffrn_reflns_theta_min 2.73
_diffrn_standards_decay_% 0
_diffrn_standards_number 0
_exptl_absorpt_coefficient_mu 0.082
_exptl_absorpt_correction_type none
_exptl_crystal_colour yellow
_exptl_crystal_density_diffrn 1.239
_exptl_crystal_density_method 'not measured'
_exptl_crystal_description slab
_exptl_crystal_F_000 652
_exptl_crystal_size_max 0.40
_exptl_crystal_size_mid 0.20
_exptl_crystal_size_min 0.14
_refine_diff_density_max 0.23
_refine_diff_density_min -0.31
_refine_ls_extinction_coef 0.018(2)
_refine_ls_extinction_expression Fc^*^=kFc[1+0.001xFc^2^\l^3^/sin(2\q)]^-1/4^
_refine_ls_extinction_method SHELXL97
_refine_ls_goodness_of_fit_ref 0.91
_refine_ls_hydrogen_treatment constr
_refine_ls_matrix_type full
_refine_ls_number_parameters 416
_refine_ls_number_reflns 5638
_refine_ls_number_restraints 0
_refine_ls_restrained_S_all 0.91
_refine_ls_R_factor_all 0.138
_refine_ls_R_factor_gt 0.068
_refine_ls_shift/su_max 0.001
_refine_ls_shift/su_mean <0.001
_refine_ls_structure_factor_coef Fsqd
_refine_ls_weighting_details 'calc w = 1/[\s^2^(Fo^2^)+(0.0773P)^2^] where P = (Fo^2^+2Fc^2^)/3'
_refine_ls_weighting_scheme calc
_refine_ls_wR_factor_gt 0.148
_refine_ls_wR_factor_ref 0.182
_reflns_number_gt 2873
_reflns_number_total 5638
_reflns_threshold_expression I>2\s(I)
_cod_data_source_file ci6123.cif
_cod_data_source_block ar4m
_cod_original_cell_volume 1648.05(7)
_cod_database_code 2201093

loop_
_symmetry_equiv_pos_as_xyz
'x, y, z'
'-x, -y, -z'

loop_
_atom_site_label
_atom_site_fract_x
_atom_site_fract_y
_atom_site_fract_z
_atom_site_U_iso_or_equiv
_atom_site_adp_type
_atom_site_calc_flag
_atom_site_refinement_flags
_atom_site_occupancy
_atom_site_disorder_assembly
_atom_site_disorder_group
_atom_site_type_symbol
O1 0.7376(2) 0.1864(2) 0.28030(18) 0.0523(7) Uani d . 1 . . O
O2 0.4593(2) 0.4448(2) 0.27962(19) 0.0497(7) Uani d . 1 . . O
O3 0.6057(2) 0.0545(2) 0.70635(19) 0.0549(7) Uani d . 1 . . O
O4 0.8704(3) 0.9219(2) 0.4015(3) 0.0830(10) Uani d . 1 . . O
O5 0.6819(3) 0.7928(2) 0.3711(3) 0.0913(11) Uani d . 1 . . O
N1 0.5388(2) 0.2654(2) 0.14556(19) 0.0362(7) Uani d . 1 . . N
N2 0.7978(3) 0.8215(3) 0.3806(2) 0.0514(8) Uani d . 1 . . N
C1 0.6451(3) 0.3722(3) 0.1489(2) 0.0394(8) Uani d . 1 . . C
H1 0.6130 0.4352 0.1483 0.047 Uiso calc R 1 . . H
C2 0.7337(3) 0.3989(3) 0.2588(2) 0.0366(8) Uani d . 1 . . C
H2 0.7937 0.3590 0.2443 0.044 Uiso calc R 1 . . H
C3 0.6468(3) 0.3339(3) 0.3302(2) 0.0329(8) Uani d . 1 . . C
C4 0.5091(3) 0.2726(3) 0.2545(2) 0.0343(8) Uani d . 1 . . C
H4 0.4683 0.1936 0.2623 0.041 Uiso calc R 1 . . H
C5 0.6870(3) 0.2319(3) 0.3463(2) 0.0344(8) Uani d . 1 . . C
C6 0.6615(3) 0.1885(3) 0.4414(2) 0.0310(7) Uani d . 1 . . C
C7 0.6939(3) 0.0937(3) 0.4546(3) 0.0371(8) Uani d . 1 . . C
H7 0.7291 0.0588 0.4017 0.045 Uiso calc R 1 . . H
C8 0.6755(3) 0.0512(3) 0.5425(3) 0.0424(9) Uani d . 1 . . C
H8 0.6974 -0.0121 0.5489 0.051 Uiso calc R 1 . . H
C9 0.6232(3) 0.1034(3) 0.6232(3) 0.0412(9) Uani d . 1 . . C
C10 0.5923(3) 0.1986(3) 0.6123(3) 0.0375(8) Uani d . 1 . . C
H10 0.5596 0.2346 0.6665 0.045 Uiso calc R 1 . . H
C11 0.6092(3) 0.2410(3) 0.5222(2) 0.0326(8) Uani d . 1 . . C
C12 0.5740(3) 0.3429(3) 0.5106(3) 0.0398(8) Uani d . 1 . . C
H12A 0.5867 0.3945 0.5819 0.048 Uiso calc R 1 . . H
H12B 0.4833 0.3148 0.4772 0.048 Uiso calc R 1 . . H
C13 0.6542(3) 0.4112(3) 0.4426(2) 0.0379(8) Uani d . 1 . . C
H13A 0.7435 0.4477 0.4807 0.045 Uiso calc R 1 . . H
H13B 0.6241 0.4728 0.4334 0.045 Uiso calc R 1 . . H
C14 0.5360(4) 0.0945(4) 0.7822(3) 0.0643(12) Uani d . 1 . . C
H14A 0.5301 0.0534 0.8370 0.096 Uiso calc R 1 . . H
H14B 0.4507 0.0801 0.7451 0.096 Uiso calc R 1 . . H
H14C 0.5805 0.1767 0.8152 0.096 Uiso calc R 1 . . H
C15 0.8174(3) 0.5271(3) 0.3077(3) 0.0380(8) Uani d . 1 . . C
C16 0.7673(3) 0.6145(3) 0.3225(2) 0.0372(8) Uani d . 1 . . C
H16 0.6788 0.5959 0.3045 0.045 Uiso calc R 1 . . H
C17 0.8509(3) 0.7294(3) 0.3644(3) 0.0383(8) Uani d . 1 . . C
C18 0.9820(3) 0.7624(3) 0.3925(3) 0.0538(10) Uani d . 1 . . C
H18 1.0357 0.8406 0.4207 0.065 Uiso calc R 1 . . H
C19 1.0313(3) 0.6758(3) 0.3773(3) 0.0646(12) Uani d . 1 . . C
H19 1.1201 0.6954 0.3951 0.077 Uiso calc R 1 . . H
C20 0.9501(3) 0.5593(3) 0.3357(3) 0.0566(10) Uani d . 1 . . C
H20 0.9854 0.5019 0.3264 0.068 Uiso calc R 1 . . H
C21 0.7152(3) 0.3568(3) 0.0559(3) 0.0508(10) Uani d . 1 . . C
C22 0.7393(5) 0.4332(4) -0.0071(4) 0.0860(15) Uani d . 1 . . C
H22 0.7070 0.4926 0.0029 0.103 Uiso calc R 1 . . H
C23 0.8132(7) 0.4216(6) -0.0872(5) 0.123(2) Uani d . 1 . . C
H23 0.8281 0.4726 -0.1309 0.148 Uiso calc R 1 . . H
C24 0.8625(6) 0.3372(7) -0.1009(5) 0.114(2) Uani d . 1 . . C
H24 0.9133 0.3318 -0.1525 0.137 Uiso calc R 1 . . H
C25 0.8389(5) 0.2603(5) -0.0405(4) 0.0894(16) Uani d . 1 . . C
H25 0.8714 0.2011 -0.0518 0.107 Uiso calc R 1 . . H
C26 0.7659(4) 0.2697(4) 0.0386(3) 0.0638(12) Uani d . 1 . . C
H26 0.7507 0.2170 0.0805 0.077 Uiso calc R 1 . . H
C27 0.4212(3) 0.3417(3) 0.2797(3) 0.0377(8) Uani d . 1 . . C
C28 0.2875(3) 0.2811(3) 0.2944(3) 0.0408(8) Uani d . 1 . . C
C29 0.2465(3) 0.1741(3) 0.3161(3) 0.0523(10) Uani d . 1 . . C
H29 0.3046 0.1371 0.3232 0.063 Uiso calc R 1 . . H
C30 0.1209(4) 0.1200(4) 0.3277(3) 0.0645(12) Uani d . 1 . . C
H30 0.0951 0.0477 0.3426 0.077 Uiso calc R 1 . . H
C31 0.0357(4) 0.1740(4) 0.3169(4) 0.0806(14) Uani d . 1 . . C
H31 -0.0486 0.1386 0.3252 0.097 Uiso calc R 1 . . H
C32 0.0728(4) 0.2794(5) 0.2939(5) 0.1016(19) Uani d . 1 . . C
H32 0.0130 0.3142 0.2841 0.122 Uiso calc R 1 . . H
C33 0.1993(4) 0.3346(4) 0.2854(4) 0.0778(14) Uani d . 1 . . C
H33 0.2253 0.4083 0.2734 0.093 Uiso calc R 1 . . H
C34 0.4344(3) 0.2157(3) 0.0484(3) 0.0450(9) Uani d . 1 . . C
H34 0.4770 0.2026 -0.0128 0.054 Uiso calc R 1 . . H
C35 0.3634(4) 0.2942(3) 0.0235(3) 0.0664(12) Uani d . 1 . . C
H35A 0.3179 0.3099 0.0811 0.080 Uiso calc R 1 . . H
H35B 0.4255 0.3681 0.0206 0.080 Uiso calc R 1 . . H
C36 0.2671(5) 0.2359(4) -0.0844(4) 0.0886(16) Uani d . 1 . . C
H36A 0.2212 0.2860 -0.0973 0.106 Uiso calc R 1 . . H
H36B 0.3135 0.2261 -0.1425 0.106 Uiso calc R 1 . . H
C37 0.1725(5) 0.1201(4) -0.0851(4) 0.0870(15) Uani d . 1 . . C
H37A 0.1146 0.0843 -0.1553 0.104 Uiso calc R 1 . . H
H37B 0.1212 0.1303 -0.0308 0.104 Uiso calc R 1 . . H
C38 0.2409(4) 0.0407(4) -0.0618(3) 0.0713(13) Uani d . 1 . . C
H38A 0.2843 0.0235 -0.1205 0.086 Uiso calc R 1 . . H
H38B 0.1778 -0.0324 -0.0583 0.086 Uiso calc R 1 . . H
C39 0.3401(4) 0.0969(3) 0.0451(3) 0.0592(11) Uani d . 1 . . C
H39A 0.2952 0.1040 0.1047 0.071 Uiso calc R 1 . . H
H39B 0.3870 0.0466 0.0544 0.071 Uiso calc R 1 . . H

loop_
_atom_site_aniso_label
_atom_site_aniso_U_11
_atom_site_aniso_U_22
_atom_site_aniso_U_33
_atom_site_aniso_U_12
_atom_site_aniso_U_13
_atom_site_aniso_U_23
O1 0.0681(17) 0.0586(16) 0.0495(15) 0.0436(14) 0.0263(13) 0.0137(12)
O2 0.0451(15) 0.0411(15) 0.0661(17) 0.0221(12) 0.0117(12) 0.0109(13)
O3 0.0654(18) 0.0645(17) 0.0468(15) 0.0322(14) 0.0149(13) 0.0244(13)
O4 0.062(2) 0.0354(16) 0.146(3) 0.0154(15) 0.0224(18) 0.0186(17)
O5 0.0426(19) 0.0581(18) 0.166(3) 0.0250(15) 0.0149(18) 0.0082(19)
N1 0.0339(16) 0.0380(16) 0.0323(15) 0.0118(13) 0.0029(12) 0.0053(12)
N2 0.042(2) 0.042(2) 0.070(2) 0.0163(16) 0.0116(16) 0.0128(16)
C1 0.044(2) 0.0362(19) 0.0392(19) 0.0171(16) 0.0069(16) 0.0096(15)
C2 0.0323(19) 0.0346(18) 0.0438(19) 0.0141(15) 0.0104(15) 0.0080(15)
C3 0.0325(18) 0.0322(17) 0.0358(18) 0.0174(14) 0.0058(14) 0.0049(14)
C4 0.0312(18) 0.0328(18) 0.0380(18) 0.0142(14) 0.0058(14) 0.0047(15)
C5 0.0269(17) 0.0365(18) 0.0380(19) 0.0151(15) 0.0015(14) 0.0033(15)
C6 0.0247(17) 0.0283(17) 0.0360(18) 0.0104(14) -0.0025(13) 0.0043(14)
C7 0.0303(19) 0.0398(19) 0.040(2) 0.0141(15) 0.0062(14) 0.0079(16)
C8 0.039(2) 0.041(2) 0.051(2) 0.0207(17) 0.0046(16) 0.0130(18)
C9 0.035(2) 0.046(2) 0.040(2) 0.0101(17) -0.0002(15) 0.0174(17)
C10 0.0302(19) 0.044(2) 0.0364(19) 0.0133(16) 0.0029(14) 0.0086(16)
C11 0.0232(17) 0.0332(18) 0.0372(19) 0.0104(14) -0.0018(14) 0.0050(15)
C12 0.039(2) 0.044(2) 0.0360(18) 0.0206(16) 0.0065(15) 0.0014(16)
C13 0.040(2) 0.0311(18) 0.0407(19) 0.0166(15) 0.0038(15) 0.0025(15)
C14 0.078(3) 0.074(3) 0.050(2) 0.034(2) 0.021(2) 0.023(2)
C15 0.0323(19) 0.0361(19) 0.0422(19) 0.0109(15) 0.0044(15) 0.0083(16)
C16 0.0251(17) 0.0380(19) 0.046(2) 0.0104(15) 0.0053(14) 0.0094(16)
C17 0.0319(19) 0.0363(19) 0.047(2) 0.0147(16) 0.0090(15) 0.0082(16)
C18 0.035(2) 0.043(2) 0.071(3) 0.0083(18) -0.0005(18) 0.0057(19)
C19 0.025(2) 0.053(2) 0.101(3) 0.0101(19) 0.001(2) 0.003(2)
C20 0.031(2) 0.052(2) 0.083(3) 0.0214(18) 0.0032(19) 0.006(2)
C21 0.051(2) 0.046(2) 0.043(2) 0.0047(19) 0.0046(17) 0.0099(18)
C22 0.118(4) 0.064(3) 0.077(3) 0.025(3) 0.029(3) 0.030(3)
C23 0.166(7) 0.111(5) 0.096(4) 0.025(5) 0.073(4) 0.055(4)
C24 0.117(5) 0.133(6) 0.082(4) 0.026(4) 0.057(4) 0.027(4)
C25 0.086(4) 0.118(4) 0.070(3) 0.046(3) 0.037(3) 0.013(3)
C26 0.069(3) 0.075(3) 0.052(2) 0.032(2) 0.026(2) 0.011(2)
C27 0.037(2) 0.036(2) 0.0380(19) 0.0154(16) 0.0003(15) 0.0060(16)
C28 0.0320(19) 0.044(2) 0.047(2) 0.0181(16) 0.0072(15) 0.0058(17)
C29 0.038(2) 0.067(3) 0.061(2) 0.0239(19) 0.0130(18) 0.028(2)
C30 0.046(3) 0.073(3) 0.078(3) 0.018(2) 0.020(2) 0.029(2)
C31 0.047(3) 0.080(3) 0.114(4) 0.025(2) 0.033(3) 0.013(3)
C32 0.043(3) 0.077(3) 0.195(6) 0.037(3) 0.031(3) 0.030(4)
C33 0.046(3) 0.052(3) 0.136(4) 0.026(2) 0.018(3) 0.016(3)
C34 0.048(2) 0.046(2) 0.038(2) 0.0210(18) -0.0014(16) 0.0068(16)
C35 0.072(3) 0.059(3) 0.059(3) 0.029(2) -0.020(2) 0.007(2)
C36 0.099(4) 0.078(3) 0.072(3) 0.041(3) -0.036(3) 0.001(3)
C37 0.071(3) 0.087(4) 0.076(3) 0.025(3) -0.029(2) -0.003(3)
C38 0.062(3) 0.057(3) 0.067(3) 0.011(2) -0.014(2) -0.004(2)
C39 0.053(2) 0.044(2) 0.065(3) 0.0106(19) -0.0076(19) 0.0036(19)

loop_
_atom_type_symbol
_atom_type_description
_atom_type_scat_dispersion_real
_atom_type_scat_dispersion_imag
_atom_type_scat_source
C C 0.0033 0.0016 'International Tables Vol C Tables 4.2.6.8 and 6.1.1.4'
H H 0.0000 0.0000 'International Tables Vol C Tables 4.2.6.8 and 6.1.1.4'
N N 0.0061 0.0033 'International Tables Vol C Tables 4.2.6.8 and 6.1.1.4'
O O 0.0106 0.0060 'International Tables Vol C Tables 4.2.6.8 and 6.1.1.4'

loop_
_geom_angle_atom_site_label_1
_geom_angle_atom_site_label_2
_geom_angle_atom_site_label_3
_geom_angle
C9 O3 C14 117.4(3)
C1 N1 C4 108.9(2)
C1 N1 C34 116.8(3)
C4 N1 C34 120.8(2)
O4 N2 O5 122.8(3)
O4 N2 C17 119.0(3)
O5 N2 C17 118.2(3)
N1 C1 C21 112.6(3)
N1 C1 C2 103.0(2)
C21 C1 C2 111.4(3)
N1 C1 H1 109.9
C21 C1 H1 109.9
C2 C1 H1 109.9
C15 C2 C1 114.4(3)
C15 C2 C3 117.8(2)
C1 C2 C3 106.4(2)
C15 C2 H2 105.8
C1 C2 H2 105.8
C3 C2 H2 105.8
C13 C3 C5 108.4(2)
C13 C3 C2 114.7(2)
C5 C3 C2 108.7(2)
C13 C3 C4 116.0(2)
C5 C3 C4 104.5(2)
C2 C3 C4 103.9(2)
N1 C4 C27 113.2(3)
N1 C4 C3 102.7(2)
C27 C4 C3 112.2(2)
N1 C4 H4 109.5
C27 C4 H4 109.5
C3 C4 H4 109.5
O1 C5 C6 120.0(3)
O1 C5 C3 121.0(3)
C6 C5 C3 119.0(3)
C7 C6 C11 118.4(3)
C7 C6 C5 119.3(3)
C11 C6 C5 122.3(3)
C8 C7 C6 122.0(3)
C8 C7 H7 119.0
C6 C7 H7 119.0
C7 C8 C9 119.7(3)
C7 C8 H8 120.2
C9 C8 H8 120.2
O3 C9 C10 125.0(3)
O3 C9 C8 115.8(3)
C10 C9 C8 119.1(3)
C11 C10 C9 121.4(3)
C11 C10 H10 119.3
C9 C10 H10 119.3
C10 C11 C6 119.4(3)
C10 C11 C12 121.0(3)
C6 C11 C12 119.7(3)
C11 C12 C13 112.1(3)
C11 C12 H12A 109.2
C13 C12 H12A 109.2
C11 C12 H12B 109.2
C13 C12 H12B 109.2
H12A C12 H12B 107.9
C12 C13 C3 112.6(2)
C12 C13 H13A 109.1
C3 C13 H13A 109.1
C12 C13 H13B 109.1
C3 C13 H13B 109.1
H13A C13 H13B 107.8
O3 C14 H14A 109.5
O3 C14 H14B 109.5
H14A C14 H14B 109.5
O3 C14 H14C 109.5
H14A C14 H14C 109.5
H14B C14 H14C 109.5
C20 C15 C16 118.2(3)
C20 C15 C2 118.9(3)
C16 C15 C2 122.8(3)
C17 C16 C15 119.0(3)
C17 C16 H16 120.5
C15 C16 H16 120.5
C18 C17 C16 123.3(3)
C18 C17 N2 117.7(3)
C16 C17 N2 119.0(3)
C17 C18 C19 117.5(3)
C17 C18 H18 121.2
C19 C18 H18 121.2
C18 C19 C20 120.7(3)
C18 C19 H19 119.6
C20 C19 H19 119.6
C15 C20 C19 121.1(3)
C15 C20 H20 119.4
C19 C20 H20 119.4
C22 C21 C26 118.2(4)
C22 C21 C1 121.4(4)
C26 C21 C1 120.2(3)
C21 C22 C23 119.9(5)
C21 C22 H22 120.0
C23 C22 H22 120.0
C24 C23 C22 120.4(6)
C24 C23 H23 119.8
C22 C23 H23 119.8
C23 C24 C25 120.6(5)
C23 C24 H24 119.7
C25 C24 H24 119.7
C24 C25 C26 120.0(5)
C24 C25 H25 120.0
C26 C25 H25 120.0
C25 C26 C21 120.9(5)
C25 C26 H26 119.6
C21 C26 H26 119.6
O2 C27 C28 120.6(3)
O2 C27 C4 119.0(3)
C28 C27 C4 120.2(3)
C29 C28 C33 117.9(3)
C29 C28 C27 123.5(3)
C33 C28 C27 118.6(3)
C28 C29 C30 121.7(4)
C28 C29 H29 119.1
C30 C29 H29 119.1
C31 C30 C29 119.1(4)
C31 C30 H30 120.4
C29 C30 H30 120.4
C30 C31 C32 120.6(4)
C30 C31 H31 119.7
C32 C31 H31 119.7
C31 C32 C33 120.0(4)
C31 C32 H32 120.0
C33 C32 H32 120.0
C28 C33 C32 120.6(4)
C28 C33 H33 119.7
C32 C33 H33 119.7
N1 C34 C39 112.5(3)
N1 C34 C35 116.6(3)
C39 C34 C35 110.8(3)
N1 C34 H34 105.3
C39 C34 H34 105.3
C35 C34 H34 105.3
C36 C35 C34 110.8(3)
C36 C35 H35A 109.5
C34 C35 H35A 109.5
C36 C35 H35B 109.5
C34 C35 H35B 109.5
H35A C35 H35B 108.1
C37 C36 C35 111.5(4)
C37 C36 H36A 109.3
C35 C36 H36A 109.3
C37 C36 H36B 109.3
C35 C36 H36B 109.3
H36A C36 H36B 108.0
C36 C37 C38 110.8(4)
C36 C37 H37A 109.5
C38 C37 H37A 109.5
C36 C37 H37B 109.5
C38 C37 H37B 109.5
H37A C37 H37B 108.1
C37 C38 C39 111.4(3)
C37 C38 H38A 109.3
C39 C38 H38A 109.3
C37 C38 H38B 109.3
C39 C38 H38B 109.3
H38A C38 H38B 108.0
C34 C39 C38 112.0(3)
C34 C39 H39A 109.2
C38 C39 H39A 109.2
C34 C39 H39B 109.2
C38 C39 H39B 109.2
H39A C39 H39B 107.9

loop_
_geom_bond_atom_site_label_1
_geom_bond_atom_site_label_2
_geom_bond_site_symmetry_2
_geom_bond_distance
_geom_bond_publ_flag
O1 C5 . 1.224(3) ?
O2 C27 . 1.226(4) ?
O3 C9 . 1.351(4) ?
O3 C14 . 1.432(4) ?
O4 N2 . 1.204(3) ?
O5 N2 . 1.212(4) ?
N1 C1 . 1.456(4) ?
N1 C4 . 1.472(4) ?
N1 C34 . 1.475(4) ?
N2 C17 . 1.464(4) ?
C1 C21 . 1.521(5) ?
C1 C2 . 1.538(5) ?
C1 H1 . 0.98 ?
C2 C15 . 1.516(4) ?
C2 C3 . 1.570(4) ?
C2 H2 . 0.98 ?
C3 C13 . 1.540(4) ?
C3 C5 . 1.547(4) ?
C3 C4 . 1.571(4) ?
C4 C27 . 1.542(4) ?
C4 H4 . 0.98 ?
C5 C6 . 1.467(4) ?
C6 C7 . 1.401(4) ?
C6 C11 . 1.405(4) ?
C7 C8 . 1.363(4) ?
C7 H7 . 0.93 ?
C8 C9 . 1.402(5) ?
C8 H8 . 0.93 ?
C9 C10 . 1.389(5) ?
C10 C11 . 1.387(4) ?
C10 H10 . 0.93 ?
C11 C12 . 1.500(4) ?
C12 C13 . 1.517(4) ?
C12 H12A . 0.97 ?
C12 H12B . 0.97 ?
C13 H13A . 0.97 ?
C13 H13B . 0.97 ?
C14 H14A . 0.96 ?
C14 H14B . 0.96 ?
C14 H14C . 0.96 ?
C15 C20 . 1.386(4) ?
C15 C16 . 1.388(4) ?
C16 C17 . 1.382(4) ?
C16 H16 . 0.93 ?
C17 C18 . 1.368(4) ?
C18 C19 . 1.372(5) ?
C18 H18 . 0.93 ?
C19 C20 . 1.389(5) ?
C19 H19 . 0.93 ?
C20 H20 . 0.93 ?
C21 C22 . 1.371(5) ?
C21 C26 . 1.389(5) ?
C22 C23 . 1.409(7) ?
C22 H22 . 0.93 ?
C23 C24 . 1.348(8) ?
C23 H23 . 0.93 ?
C24 C25 . 1.349(7) ?
C24 H24 . 0.93 ?
C25 C26 . 1.389(5) ?
C25 H25 . 0.93 ?
C26 H26 . 0.93 ?
C27 C28 . 1.492(4) ?
C28 C29 . 1.374(5) ?
C28 C33 . 1.382(5) ?
C29 C30 . 1.384(5) ?
C29 H29 . 0.93 ?
C30 C31 . 1.361(6) ?
C30 H30 . 0.93 ?
C31 C32 . 1.363(6) ?
C31 H31 . 0.93 ?
C32 C33 . 1.385(6) ?
C32 H32 . 0.93 ?
C33 H33 . 0.93 ?
C34 C39 . 1.505(5) ?
C34 C35 . 1.528(5) ?
C34 H34 . 0.98 ?
C35 C36 . 1.528(5) ?
C35 H35A . 0.97 ?
C35 H35B . 0.97 ?
C36 C37 . 1.486(6) ?
C36 H36A . 0.97 ?
C36 H36B . 0.97 ?
C37 C38 . 1.511(6) ?
C37 H37A . 0.97 ?
C37 H37B . 0.97 ?
C38 C39 . 1.532(5) ?
C38 H38A . 0.97 ?
C38 H38B . 0.97 ?
C39 H39A . 0.97 ?
C39 H39B . 0.97 ?

loop_
_geom_hbond_atom_site_label_D
_geom_hbond_atom_site_label_H
_geom_hbond_atom_site_label_A
_geom_hbond_site_symmetry_A
_geom_hbond_distance_DH
_geom_hbond_distance_HA
_geom_hbond_distance_DA
_geom_hbond_angle_DHA
C13 H13B O2 1_555 0.97 2.43 3.063(4) 122.1
C16 H16 O2 1_555 0.93 2.49 3.303(4) 146.1
C14 H14C Cg(A) 1_556 0.96 2.83 3.653(5) 144.4
C19 H19 Cg(B) 2_766 0.93 2.65 3.488(4) 150.6

loop_
_geom_torsion_atom_site_label_1
_geom_torsion_atom_site_label_2
_geom_torsion_atom_site_label_3
_geom_torsion_atom_site_label_4
_geom_torsion
C4 N1 C1 C21 158.7(3)
C34 N1 C1 C21 -60.1(4)
C4 N1 C1 C2 38.6(3)
C34 N1 C1 C2 179.8(3)
N1 C1 C2 C15 -153.8(2)
C21 C1 C2 C15 85.2(3)
N1 C1 C2 C3 -22.0(3)
C21 C1 C2 C3 -142.9(3)
C15 C2 C3 C13 1.9(4)
C1 C2 C3 C13 -128.0(3)
C15 C2 C3 C5 -119.5(3)
C1 C2 C3 C5 110.5(3)
C15 C2 C3 C4 129.6(3)
C1 C2 C3 C4 -0.4(3)
C1 N1 C4 C27 82.5(3)
C34 N1 C4 C27 -56.9(4)
C1 N1 C4 C3 -38.8(3)
C34 N1 C4 C3 -178.1(3)
C13 C3 C4 N1 149.1(3)
C5 C3 C4 N1 -91.6(3)
C2 C3 C4 N1 22.3(3)
C13 C3 C4 C27 27.3(4)
C5 C3 C4 C27 146.5(3)
C2 C3 C4 C27 -99.6(3)
C13 C3 C5 O1 -151.0(3)
C2 C3 C5 O1 -25.8(4)
C4 C3 C5 O1 84.7(3)
C13 C3 C5 C6 30.1(4)
C2 C3 C5 C6 155.3(3)
C4 C3 C5 C6 -94.3(3)
O1 C5 C6 C7 -1.0(4)
C3 C5 C6 C7 178.0(3)
O1 C5 C6 C11 176.9(3)
C3 C5 C6 C11 -4.1(4)
C11 C6 C7 C8 0.4(4)
C5 C6 C7 C8 178.4(3)
C6 C7 C8 C9 -0.4(5)
C14 O3 C9 C10 7.9(5)
C14 O3 C9 C8 -171.4(3)
C7 C8 C9 O3 178.7(3)
C7 C8 C9 C10 -0.6(5)
O3 C9 C10 C11 -177.7(3)
C8 C9 C10 C11 1.5(5)
C9 C10 C11 C6 -1.5(4)
C9 C10 C11 C12 179.3(3)
C7 C6 C11 C10 0.5(4)
C5 C6 C11 C10 -177.4(3)
C7 C6 C11 C12 179.8(3)
C5 C6 C11 C12 1.8(4)
C10 C11 C12 C13 152.3(3)
C6 C11 C12 C13 -26.9(4)
C11 C12 C13 C3 55.0(4)
C5 C3 C13 C12 -55.3(3)
C2 C3 C13 C12 -177.0(3)
C4 C3 C13 C12 61.8(4)
C1 C2 C15 C20 -124.9(3)
C3 C2 C15 C20 109.0(3)
C1 C2 C15 C16 53.0(4)
C3 C2 C15 C16 -73.2(4)
C20 C15 C16 C17 0.0(5)
C2 C15 C16 C17 -177.9(3)
C15 C16 C17 C18 0.0(5)
C15 C16 C17 N2 -179.6(3)
O4 N2 C17 C18 11.3(5)
O5 N2 C17 C18 -169.5(3)
O4 N2 C17 C16 -169.0(3)
O5 N2 C17 C16 10.2(5)
C16 C17 C18 C19 0.3(5)
N2 C17 C18 C19 179.9(3)
C17 C18 C19 C20 -0.4(6)
C16 C15 C20 C19 -0.1(5)
C2 C15 C20 C19 177.8(4)
C18 C19 C20 C15 0.4(6)
N1 C1 C21 C22 130.1(4)
C2 C1 C21 C22 -114.8(4)
N1 C1 C21 C26 -55.3(4)
C2 C1 C21 C26 59.9(4)
C26 C21 C22 C23 0.3(7)
C1 C21 C22 C23 175.1(4)
C21 C22 C23 C24 -1.3(9)
C22 C23 C24 C25 1.9(10)
C23 C24 C25 C26 -1.7(9)
C24 C25 C26 C21 0.7(7)
C22 C21 C26 C25 0.0(6)
C1 C21 C26 C25 -174.9(4)
N1 C4 C27 O2 -61.3(4)
C3 C4 C27 O2 54.4(4)
N1 C4 C27 C28 113.5(3)
C3 C4 C27 C28 -130.8(3)
O2 C27 C28 C29 -167.0(3)
C4 C27 C28 C29 18.3(5)
O2 C27 C28 C33 13.3(5)
C4 C27 C28 C33 -161.4(3)
C33 C28 C29 C30 0.6(5)
C27 C28 C29 C30 -179.1(3)
C28 C29 C30 C31 0.3(6)
C29 C30 C31 C32 0.6(7)
C30 C31 C32 C33 -2.4(8)
C29 C28 C33 C32 -2.4(6)
C27 C28 C33 C32 177.3(4)
C31 C32 C33 C28 3.3(8)
C1 N1 C34 C39 171.4(3)
C4 N1 C34 C39 -52.3(4)
C1 N1 C34 C35 -58.9(4)
C4 N1 C34 C35 77.4(4)
N1 C34 C35 C36 174.7(3)
C39 C34 C35 C36 -54.8(5)
C34 C35 C36 C37 57.1(6)
C35 C36 C37 C38 -57.3(5)
C36 C37 C38 C39 55.5(5)
N1 C34 C39 C38 -173.7(3)
C35 C34 C39 C38 53.7(4)
C37 C38 C39 C34 -54.2(5)
